data_4344804
loop_
_publ_author_name
'Li, Ling'
'Wang, Chunyan'
'Wu, Jianjian'
'Tse, Yu Chung'
'Cai, Yue-Peng'
'Wong, Keith Man-Chung'

_publ_section_title
;
 A Molecular Chameleon with Fluorescein and Rhodamine Spectroscopic
 Behaviors.
;
_journal_issue 1
_journal_name_full 'Inorganic chemistry'
_journal_page_first 205
_journal_paper_doi 10.1021/acs.inorgchem.5b02147
_journal_volume 55
_journal_year 2015
_chemical_formula_moiety '2(C38 H26 N O7), 3(C4 H10 O)'
_chemical_formula_sum 'C88 H82 N2 O17'
_chemical_formula_weight 1439.56
_chemical_name_systematic
;
 ?
;
_space_group_crystal_system triclinic
_space_group_IT_number 2
_space_group_name_Hall '-P 1'
_space_group_name_H-M_alt 'P -1'
_symmetry_space_group_name_Hall '-P 1'
_symmetry_space_group_name_H-M 'P -1'
_atom_sites_solution_hydrogens geom
_audit_creation_method SHELXL-2014
_cell_angle_alpha 89.016(6)
_cell_angle_beta 86.264(6)
_cell_angle_gamma 73.891(5)
_cell_formula_units_Z 1
_cell_length_a 8.2867(2)
_cell_length_b 9.9403(3)
_cell_length_c 23.3563(16)
_cell_measurement_reflns_used 19146
_cell_measurement_temperature 113(2)
_cell_measurement_theta_max 68.40
_cell_measurement_theta_min 6.50
_cell_volume 1844.44(15)
_computing_cell_refinement 'CrystalClear-SM Auto 2.0 r4'
_computing_data_collection 'CrystalClear-SM 2.0 r4 (Rigaku, 2009)'
_computing_data_reduction 'CrystalClear-SM Auto 2.0 r4'
_computing_molecular_graphics 'CrystalStructure 4.0'
_computing_publication_material 'CrystalStructure 4.0 (Rigaku, 2009)'
_computing_structure_refinement 'SHELXL-2014 (Sheldrick, 2014)'
_computing_structure_solution 'SIR2004 (Burla, et al., 2005)'
_diffrn_ambient_temperature 113(2)
_diffrn_measured_fraction_theta_full 0.988
_diffrn_measured_fraction_theta_max 0.956
_diffrn_measurement_device_type 'Rigaku Saturn944+ CCD'
_diffrn_measurement_method \w
_diffrn_radiation_type CuK\a
_diffrn_radiation_wavelength 1.54187
_diffrn_reflns_av_R_equivalents 0.0992
_diffrn_reflns_av_unetI/netI 0.1065
_diffrn_reflns_laue_measured_fraction_full 0.988
_diffrn_reflns_laue_measured_fraction_max 0.956
_diffrn_reflns_limit_h_max 9
_diffrn_reflns_limit_h_min -8
_diffrn_reflns_limit_k_max 11
_diffrn_reflns_limit_k_min -11
_diffrn_reflns_limit_l_max 27
_diffrn_reflns_limit_l_min -28
_diffrn_reflns_number 22873
_diffrn_reflns_point_group_measured_fraction_full 0.988
_diffrn_reflns_point_group_measured_fraction_max 0.956
_diffrn_reflns_theta_full 67.687
_diffrn_reflns_theta_max 68.520
_diffrn_reflns_theta_min 6.543
_exptl_absorpt_coefficient_mu 0.731
_exptl_absorpt_correction_T_max 0.940
_exptl_absorpt_correction_T_min 0.733
_exptl_absorpt_correction_type multi-scan
_exptl_absorpt_process_details 'Jacobson, R. (1998) Private communication'
_exptl_crystal_colour colorless
_exptl_crystal_density_diffrn 1.296
_exptl_crystal_description prism
_exptl_crystal_F_000 760
_exptl_crystal_size_max 0.300
_exptl_crystal_size_mid 0.100
_exptl_crystal_size_min 0.100
_refine_diff_density_max 0.701
_refine_diff_density_min -0.545
_refine_diff_density_rms 0.131
_refine_ls_extinction_coef 0.0073(10)
_refine_ls_extinction_expression Fc^*^=kFc[1+0.001xFc^2^\l^3^/sin(2\q)]^-1/4^
_refine_ls_extinction_method SHELXL
_refine_ls_goodness_of_fit_ref 1.068
_refine_ls_hydrogen_treatment constr
_refine_ls_matrix_type full
_refine_ls_number_parameters 502
_refine_ls_number_reflns 6518
_refine_ls_number_restraints 3
_refine_ls_restrained_S_all 1.067
_refine_ls_R_factor_all 0.1762
_refine_ls_R_factor_gt 0.1426
_refine_ls_shift/su_max 0.000
_refine_ls_shift/su_mean 0.000
_refine_ls_structure_factor_coef Fsqd
_refine_ls_weighting_details 'w=1/[\s^2^(Fo^2^)+(0.0700P)^2^+32.0000P] where P=(Fo^2^+2Fc^2^)/3'
_refine_ls_weighting_scheme calc
_refine_ls_wR_factor_gt 0.3483
_refine_ls_wR_factor_ref 0.3784
_reflns_Friedel_coverage 0.000
_reflns_number_gt 4848
_reflns_number_total 6518
_reflns_threshold_expression 'I > 2\s(I)'
_cod_data_source_file ic5b02147_si_003.cif
_cod_data_source_block shelx
_cod_database_code 4344804
_shelx_space_group_comment
;
The symmetry employed for this shelxl refinement is uniquely defined
by the following loop, which should always be used as a source of
symmetry information in preference to the above space-group names.
They are only intended as comments.
;
_shelx_estimated_absorpt_t_min 0.811
_shelx_estimated_absorpt_t_max 0.931
_shelxl_version_number 2014-3

loop_
_space_group_symop_operation_xyz
'x, y, z'
'-x, -y, -z'

loop_
_atom_site_label
_atom_site_type_symbol
_atom_site_fract_x
_atom_site_fract_y
_atom_site_fract_z
_atom_site_U_iso_or_equiv
_atom_site_adp_type
_atom_site_occupancy
_atom_site_site_symmetry_order
_atom_site_calc_flag
_atom_site_refinement_flags_posn
_atom_site_refinement_flags_adp
_atom_site_refinement_flags_occupancy
_atom_site_disorder_assembly
_atom_site_disorder_group
C1 C 0.6271(10) 0.1704(8) 0.1163(3) 0.0169(17) Uani 1 1 d . . . . .
C2 C 0.8106(11) 0.1440(8) 0.1019(3) 0.0163(17) Uani 1 1 d . . . . .
C3 C 0.9216(12) 0.0274(9) 0.0763(4) 0.0247(19) Uani 1 1 d . . . . .
H13 H 0.8862 -0.0503 0.0644 0.030 Uiso 1 1 calc R U . . .
C4 C 1.0877(12) 0.0306(9) 0.0690(4) 0.0246(19) Uani 1 1 d . . . . .
H14 H 1.1692 -0.0465 0.0512 0.029 Uiso 1 1 calc R U . . .
C5 C 1.1377(12) 0.1453(10) 0.0873(4) 0.028(2) Uani 1 1 d . . . . .
H30 H 1.2530 0.1436 0.0829 0.034 Uiso 1 1 calc R U . . .
C6 C 1.0210(11) 0.2622(9) 0.1120(4) 0.0239(19) Uani 1 1 d . . . . .
H29 H 1.0534 0.3423 0.1227 0.029 Uiso 1 1 calc R U . . .
C7 C 0.8558(10) 0.2569(8) 0.1203(3) 0.0166(17) Uani 1 1 d . . . . .
C8 C 0.7048(11) 0.3646(9) 0.1476(4) 0.0209(18) Uani 1 1 d . . . . .
C9 C 0.6596(11) 0.5019(8) 0.1172(4) 0.0186(17) Uani 1 1 d . . . . .
C10 C 0.6462(12) 0.5105(9) 0.0581(4) 0.0229(18) Uani 1 1 d . . . . .
H26 H 0.6649 0.4262 0.0369 0.028 Uiso 1 1 calc R U . . .
C11 C 0.6071(12) 0.6359(9) 0.0291(4) 0.0240(19) Uani 1 1 d . . . . .
H25 H 0.5996 0.6382 -0.0114 0.029 Uiso 1 1 calc R U . . .
C12 C 0.5784(12) 0.7602(9) 0.0604(4) 0.0233(19) Uani 1 1 d . . . . .
C13 C 0.5888(12) 0.7567(9) 0.1190(4) 0.0227(19) Uani 1 1 d . . . . .
H23 H 0.5678 0.8411 0.1402 0.027 Uiso 1 1 calc R U . . .
C14 C 0.6303(12) 0.6285(9) 0.1464(4) 0.0207(18) Uani 1 1 d . . . . .
C15 C 0.6825(11) 0.5142(8) 0.2358(4) 0.0187(17) Uani 1 1 d . . . . .
C16 C 0.7187(11) 0.3830(8) 0.2112(3) 0.0182(17) Uani 1 1 d . . . . .
C17 C 0.7649(12) 0.2656(9) 0.2469(4) 0.0221(18) Uani 1 1 d . . . . .
H31 H 0.7911 0.1745 0.2306 0.027 Uiso 1 1 calc R U . . .
C18 C 0.7729(11) 0.2795(9) 0.3047(4) 0.0206(18) Uani 1 1 d . . . . .
H32 H 0.8053 0.1992 0.3285 0.025 Uiso 1 1 calc R U . . .
C19 C 0.7324(11) 0.4150(8) 0.3285(4) 0.0197(18) Uani 1 1 d . . . . .
C20 C 0.6882(10) 0.5336(8) 0.2951(4) 0.0186(17) Uani 1 1 d . . . . .
C21 C 0.6472(11) 0.6788(8) 0.3210(4) 0.0178(17) Uani 1 1 d . . . . .
C22 C 0.4959(11) 0.7857(9) 0.2989(3) 0.0192(18) Uani 1 1 d . . . . .
C23 C 0.3308(11) 0.7853(9) 0.3012(4) 0.0220(18) Uani 1 1 d . . . . .
H18 H 0.2951 0.7123 0.3203 0.026 Uiso 1 1 calc R U . . .
C24 C 0.2129(11) 0.8980(8) 0.2742(4) 0.0195(17) Uani 1 1 d . . . . .
H19 H 0.0984 0.8977 0.2736 0.023 Uiso 1 1 calc R U . . .
C25 C 0.2649(11) 1.0068(9) 0.2490(4) 0.0238(19) Uani 1 1 d . . . . .
H20 H 0.1854 1.0826 0.2322 0.029 Uiso 1 1 calc R U . . .
C26 C 0.4330(11) 1.0061(9) 0.2480(4) 0.0231(19) Uani 1 1 d . . . . .
H21 H 0.4698 1.0800 0.2302 0.028 Uiso 1 1 calc R U . . .
C27 C 0.5459(10) 0.8951(8) 0.2735(3) 0.0136(16) Uani 1 1 d . . . . .
C28 C 0.7296(11) 0.8637(8) 0.2740(4) 0.0186(17) Uani 1 1 d . . . . .
C29 C 0.6408(11) 0.6691(9) 0.3854(4) 0.0194(17) Uani 1 1 d . . . . .
C30 C 0.5872(12) 0.7900(9) 0.4202(4) 0.026(2) Uani 1 1 d . . . . .
H44 H 0.5501 0.8788 0.4022 0.031 Uiso 1 1 calc R U . . .
C31 C 0.5864(12) 0.7848(9) 0.4792(4) 0.027(2) Uani 1 1 d . . . . .
H4 H 0.5495 0.8694 0.5006 0.032 Uiso 1 1 calc R U . . .
C32 C 0.6397(11) 0.6554(9) 0.5086(4) 0.0213(18) Uani 1 1 d . . . . .
C33 C 0.6923(11) 0.5346(9) 0.4743(4) 0.0208(18) Uani 1 1 d . . . . .
H35 H 0.7290 0.4455 0.4920 0.025 Uiso 1 1 calc R U . . .
C34 C 0.6913(11) 0.5435(8) 0.4148(4) 0.0192(17) Uani 1 1 d . . . . .
C35 C 0.6979(11) 0.5169(10) 0.5973(4) 0.0227(19) Uani 1 1 d . . . . .
H36A H 0.6602 0.4435 0.5784 0.027 Uiso 1 1 calc R U . . .
H36B H 0.6480 0.5270 0.6372 0.027 Uiso 1 1 calc R U . . .
C36 C 0.8927(12) 0.4688(10) 0.5986(4) 0.031(2) Uani 1 1 d . . . . .
H37A H 0.9430 0.4502 0.5594 0.046 Uiso 1 1 calc R U . . .
H37B H 0.9264 0.3833 0.6215 0.046 Uiso 1 1 calc R U . . .
H37C H 0.9316 0.5427 0.6157 0.046 Uiso 1 1 calc R U . . .
C37 C 0.5987(13) 0.7769(9) 0.6018(4) 0.027(2) Uani 1 1 d . . . . .
H37D H 0.5698 0.7544 0.6420 0.033 Uiso 1 1 calc R U . . .
H37E H 0.4983 0.8449 0.5874 0.033 Uiso 1 1 calc R U . . .
C38 C 0.7416(14) 0.8463(10) 0.6015(4) 0.035(2) Uani 1 1 d . . . . .
H1A H 0.8381 0.7837 0.6194 0.053 Uiso 1 1 calc R U . . .
H1B H 0.7036 0.9344 0.6230 0.053 Uiso 1 1 calc R U . . .
H1C H 0.7749 0.8654 0.5618 0.053 Uiso 1 1 calc R U . . .
C50 C 0.1922(15) 0.4103(12) 0.2404(5) 0.041(3) Uani 1 1 d . . . . .
H50A H 0.0844 0.3887 0.2382 0.061 Uiso 1 1 calc R U . . .
H50B H 0.2142 0.4190 0.2807 0.061 Uiso 1 1 calc R U . . .
H50C H 0.2825 0.3348 0.2222 0.061 Uiso 1 1 calc R U . . .
C51 C 0.1856(14) 0.5460(11) 0.2097(5) 0.038(3) Uani 1 1 d . . . . .
H39A H 0.1135 0.6254 0.2327 0.045 Uiso 1 1 calc R U . . .
H39B H 0.3000 0.5585 0.2046 0.045 Uiso 1 1 calc R U . . .
C52 C 0.1265(15) 0.6594(12) 0.1192(5) 0.043(3) Uani 1 1 d . . . . .
H40A H 0.2447 0.6627 0.1130 0.052 Uiso 1 1 calc R U . . .
H40B H 0.0603 0.7479 0.1380 0.052 Uiso 1 1 calc R U . . .
C53 C 0.0576(15) 0.6438(11) 0.0635(4) 0.038(2) Uani 1 1 d . . . . .
H41A H 0.1079 0.5485 0.0489 0.057 Uiso 1 1 calc R U . . .
H41B H 0.0842 0.7112 0.0359 0.057 Uiso 1 1 calc R U . . .
H41C H -0.0647 0.6613 0.0688 0.057 Uiso 1 1 calc R U . . .
N1 N 0.6362(9) 0.6482(7) 0.5674(3) 0.0223(16) Uani 1 1 d . . . . .
O1 O 0.5326(8) 0.0982(6) 0.1073(3) 0.0231(14) Uani 1 1 d . . . . .
O2 O 0.5657(7) 0.2972(6) 0.1416(3) 0.0207(13) Uani 1 1 d . . . . .
O3 O 0.5420(9) 0.8825(6) 0.0295(3) 0.0291(15) Uani 1 1 d . . . . .
O4 O 0.6422(8) 0.6352(6) 0.2047(2) 0.0217(13) Uani 1 1 d . . . . .
O5 O 0.7875(7) 0.7402(6) 0.3022(2) 0.0186(12) Uani 1 1 d . . . . .
O6 O 0.8232(8) 0.9284(7) 0.2547(3) 0.0300(15) Uani 1 1 d . . . . .
O7 O 0.7433(8) 0.4163(6) 0.3870(2) 0.0218(13) Uani 1 1 d . . . . .
O8 O 0.1186(9) 0.5435(7) 0.1550(3) 0.0324(16) Uani 1 1 d . . . . .
O9A O 1.0000 1.0000 0.5000 0.038(2) Uani 0.49(3) 2 d DS . P A 1
C55A C 0.9256(16) 0.9507(12) 0.4086(5) 0.045(3) Uani 0.49(3) 1 d D . P A 1
H55A H 0.8434 0.9761 0.3792 0.067 Uiso 0.49(3) 1 calc R U P A 1
H55B H 0.9232 0.8604 0.4256 0.067 Uiso 0.49(3) 1 calc R U P A 1
H55C H 1.0384 0.9438 0.3912 0.067 Uiso 0.49(3) 1 calc R U P A 1
C56A C 0.883(3) 1.0608(19) 0.4545(7) 0.035(6) Uani 0.51(3) 1 d D . P A 1
H56A H 0.9011 1.1497 0.4398 0.042 Uiso 0.51(3) 1 calc R U P A 1
H56B H 0.7639 1.0785 0.4694 0.042 Uiso 0.51(3) 1 calc R U P A 1
O9B O 1.0000 1.0000 0.5000 0.038(2) Uani 0.51(3) 2 d DS . P A 2
C55B C 0.9256(16) 0.9507(12) 0.4086(5) 0.045(3) Uani 0.51(3) 1 d D . P A 2
H55D H 0.8799 1.0515 0.4156 0.067 Uiso 0.51(3) 1 calc R U P A 2
H55E H 0.8329 0.9077 0.4074 0.067 Uiso 0.51(3) 1 calc R U P A 2
H55F H 0.9926 0.9354 0.3720 0.067 Uiso 0.51(3) 1 calc R U P A 2
C56B C 1.034(2) 0.8863(17) 0.4558(7) 0.028(5) Uani 0.49(3) 1 d D . P A 2
H56C H 1.1547 0.8584 0.4421 0.034 Uiso 0.49(3) 1 calc R U P A 2
H56D H 1.0038 0.8029 0.4715 0.034 Uiso 0.49(3) 1 calc R U P A 2

loop_
_atom_site_aniso_label
_atom_site_aniso_U_11
_atom_site_aniso_U_22
_atom_site_aniso_U_33
_atom_site_aniso_U_23
_atom_site_aniso_U_13
_atom_site_aniso_U_12
C1 0.016(4) 0.015(4) 0.018(4) 0.000(3) -0.002(3) -0.003(3)
C2 0.023(4) 0.010(4) 0.017(4) -0.004(3) 0.002(3) -0.007(3)
C3 0.030(5) 0.014(4) 0.031(5) -0.004(3) -0.002(4) -0.005(4)
C4 0.022(5) 0.019(4) 0.033(5) -0.007(4) 0.000(4) -0.007(4)
C5 0.019(5) 0.026(5) 0.039(5) -0.007(4) 0.005(4) -0.004(4)
C6 0.022(5) 0.023(4) 0.027(5) -0.002(4) -0.007(4) -0.005(4)
C7 0.011(4) 0.014(4) 0.022(4) 0.002(3) 0.004(3) 0.000(3)
C8 0.029(5) 0.016(4) 0.021(4) -0.002(3) -0.006(4) -0.010(4)
C9 0.019(4) 0.012(4) 0.025(4) 0.000(3) -0.002(3) -0.005(3)
C10 0.027(5) 0.019(4) 0.023(4) -0.001(3) -0.004(4) -0.007(4)
C11 0.035(5) 0.018(4) 0.018(4) 0.000(3) -0.006(4) -0.005(4)
C12 0.034(5) 0.015(4) 0.024(4) 0.004(3) -0.007(4) -0.010(4)
C13 0.031(5) 0.015(4) 0.021(4) 0.000(3) -0.005(4) -0.003(4)
C14 0.028(5) 0.017(4) 0.015(4) -0.002(3) -0.003(3) -0.004(4)
C15 0.022(5) 0.008(4) 0.028(4) 0.001(3) -0.006(3) -0.005(3)
C16 0.020(4) 0.012(4) 0.018(4) -0.003(3) -0.001(3) 0.003(3)
C17 0.028(5) 0.010(4) 0.028(5) 0.001(3) -0.002(4) -0.003(3)
C18 0.024(5) 0.013(4) 0.023(4) 0.001(3) -0.001(3) -0.003(3)
C19 0.024(5) 0.014(4) 0.020(4) -0.001(3) -0.003(3) -0.004(3)
C20 0.016(4) 0.014(4) 0.022(4) 0.000(3) -0.001(3) 0.000(3)
C21 0.020(4) 0.012(4) 0.024(4) 0.001(3) 0.001(3) -0.008(3)
C22 0.020(5) 0.023(4) 0.011(4) -0.004(3) -0.007(3) 0.001(3)
C23 0.026(5) 0.018(4) 0.023(4) 0.001(3) -0.001(4) -0.008(4)
C24 0.021(4) 0.015(4) 0.025(4) -0.007(3) -0.003(3) -0.008(3)
C25 0.017(4) 0.023(4) 0.027(5) -0.001(4) -0.005(3) 0.003(3)
C26 0.025(5) 0.025(5) 0.020(4) 0.000(3) -0.004(3) -0.008(4)
C27 0.013(4) 0.013(4) 0.017(4) -0.004(3) 0.004(3) -0.007(3)
C28 0.017(4) 0.012(4) 0.027(4) -0.001(3) -0.004(3) -0.003(3)
C29 0.023(4) 0.018(4) 0.019(4) -0.001(3) -0.003(3) -0.007(3)
C30 0.032(5) 0.017(4) 0.028(5) 0.005(3) -0.007(4) -0.005(4)
C31 0.031(5) 0.022(5) 0.025(5) -0.005(4) -0.004(4) -0.003(4)
C32 0.025(5) 0.022(4) 0.018(4) -0.001(3) -0.003(3) -0.008(4)
C33 0.027(5) 0.013(4) 0.023(4) 0.000(3) -0.005(4) -0.007(3)
C34 0.022(4) 0.015(4) 0.019(4) -0.002(3) 0.000(3) -0.003(3)
C35 0.020(5) 0.031(5) 0.020(4) 0.009(4) -0.003(3) -0.013(4)
C36 0.025(5) 0.032(5) 0.039(6) 0.007(4) -0.012(4) -0.010(4)
C37 0.036(5) 0.022(4) 0.022(4) -0.008(4) 0.000(4) -0.004(4)
C38 0.049(7) 0.025(5) 0.033(5) -0.006(4) -0.012(5) -0.011(5)
C50 0.047(7) 0.044(6) 0.034(6) 0.000(5) -0.010(5) -0.017(5)
C51 0.034(6) 0.032(5) 0.048(6) -0.012(5) -0.015(5) -0.008(4)
C52 0.040(6) 0.034(6) 0.061(7) 0.010(5) -0.016(5) -0.017(5)
C53 0.046(7) 0.026(5) 0.036(6) 0.002(4) 0.008(5) -0.003(5)
N1 0.025(4) 0.019(4) 0.022(4) -0.003(3) 0.000(3) -0.005(3)
O1 0.030(3) 0.020(3) 0.024(3) -0.008(2) 0.000(3) -0.014(3)
O2 0.019(3) 0.013(3) 0.030(3) -0.003(2) -0.004(2) -0.004(2)
O3 0.044(4) 0.014(3) 0.027(3) 0.005(2) -0.008(3) -0.003(3)
O4 0.037(4) 0.010(3) 0.017(3) 0.001(2) -0.007(3) -0.005(2)
O5 0.020(3) 0.015(3) 0.022(3) 0.002(2) -0.002(2) -0.006(2)
O6 0.025(4) 0.022(3) 0.046(4) 0.005(3) 0.002(3) -0.013(3)
O7 0.029(3) 0.019(3) 0.016(3) 0.000(2) -0.004(2) -0.004(3)
O8 0.040(4) 0.026(3) 0.037(4) -0.001(3) -0.015(3) -0.016(3)
O9A 0.042(6) 0.039(6) 0.033(5) -0.006(4) -0.004(5) -0.012(5)
C55A 0.056(8) 0.046(7) 0.039(6) -0.003(5) -0.011(5) -0.020(6)
C56A 0.047(13) 0.037(12) 0.019(9) 0.000(8) -0.007(8) -0.008(9)
O9B 0.042(6) 0.039(6) 0.033(5) -0.006(4) -0.004(5) -0.012(5)
C55B 0.056(8) 0.046(7) 0.039(6) -0.003(5) -0.011(5) -0.020(6)
C56B 0.034(12) 0.027(10) 0.025(10) -0.008(7) 0.005(8) -0.011(8)

loop_
_atom_type_symbol
_atom_type_description
_atom_type_scat_dispersion_real
_atom_type_scat_dispersion_imag
_atom_type_scat_source
C C 0.0181 0.0091 'International Tables Vol C Tables 4.2.6.8 and 6.1.1.4'
H H 0.0000 0.0000 'International Tables Vol C Tables 4.2.6.8 and 6.1.1.4'
N N 0.0311 0.0180 'International Tables Vol C Tables 4.2.6.8 and 6.1.1.4'
O O 0.0492 0.0322 'International Tables Vol C Tables 4.2.6.8 and 6.1.1.4'

loop_
_geom_angle_atom_site_label_1
_geom_angle_atom_site_label_2
_geom_angle_atom_site_label_3
_geom_angle
_geom_angle_site_symmetry_3
O1 C1 O2 120.3(7) .
O1 C1 C2 130.0(7) .
O2 C1 C2 109.6(7) .
C7 C2 C3 124.1(8) .
C7 C2 C1 107.3(7) .
C3 C2 C1 128.5(7) .
C2 C3 C4 115.9(8) .
C2 C3 H13 122.0 .
C4 C3 H13 122.0 .
C3 C4 C5 121.2(8) .
C3 C4 H14 119.4 .
C5 C4 H14 119.4 .
C6 C5 C4 121.1(9) .
C6 C5 H30 119.4 .
C4 C5 H30 119.4 .
C7 C6 C5 117.3(8) .
C7 C6 H29 121.3 .
C5 C6 H29 121.3 .
C2 C7 C6 120.3(8) .
C2 C7 C8 110.7(7) .
C6 C7 C8 129.0(8) .
C9 C8 O2 107.9(7) .
C9 C8 C7 114.5(7) .
O2 C8 C7 102.2(6) .
C9 C8 C16 111.7(7) .
O2 C8 C16 107.2(7) .
C7 C8 C16 112.6(7) .
C10 C9 C14 116.4(7) .
C10 C9 C8 121.8(7) .
C14 C9 C8 121.8(7) .
C11 C10 C9 122.7(8) .
C11 C10 H26 118.6 .
C9 C10 H26 118.6 .
C10 C11 C12 118.6(8) .
C10 C11 H25 120.7 .
C12 C11 H25 120.7 .
O3 C12 C13 122.9(8) .
O3 C12 C11 116.5(8) .
C13 C12 C11 120.6(8) .
C12 C13 C14 118.9(8) .
C12 C13 H23 120.5 .
C14 C13 H23 120.5 .
O4 C14 C13 114.8(7) .
O4 C14 C9 122.5(7) .
C13 C14 C9 122.7(8) .
O4 C15 C16 123.1(7) .
O4 C15 C20 114.5(7) .
C16 C15 C20 122.4(7) .
C15 C16 C17 118.4(8) .
C15 C16 C8 121.5(7) .
C17 C16 C8 120.2(7) .
C18 C17 C16 121.2(8) .
C18 C17 H31 119.4 .
C16 C17 H31 119.4 .
C17 C18 C19 118.9(8) .
C17 C18 H32 120.5 .
C19 C18 H32 120.5 .
O7 C19 C20 124.2(7) .
O7 C19 C18 113.8(7) .
C20 C19 C18 121.9(8) .
C19 C20 C15 117.2(7) .
C19 C20 C21 121.5(7) .
C15 C20 C21 121.4(7) .
O5 C21 C29 107.8(6) .
O5 C21 C22 102.0(6) .
C29 C21 C22 112.9(7) .
O5 C21 C20 107.4(6) .
C29 C21 C20 110.0(7) .
C22 C21 C20 116.0(7) .
C23 C22 C27 120.6(8) .
C23 C22 C21 129.8(8) .
C27 C22 C21 109.6(7) .
C22 C23 C24 118.3(8) .
C22 C23 H18 120.9 .
C24 C23 H18 120.9 .
C25 C24 C23 120.3(8) .
C25 C24 H19 119.9 .
C23 C24 H19 119.9 .
C24 C25 C26 120.4(8) .
C24 C25 H20 119.8 .
C26 C25 H20 119.8 .
C27 C26 C25 118.6(8) .
C27 C26 H21 120.7 .
C25 C26 H21 120.7 .
C22 C27 C26 121.8(8) .
C22 C27 C28 108.8(7) .
C26 C27 C28 129.2(7) .
O6 C28 O5 121.6(8) .
O6 C28 C27 130.2(8) .
O5 C28 C27 108.1(7) .
C34 C29 C30 115.2(7) .
C34 C29 C21 123.2(7) .
C30 C29 C21 121.5(7) .
C31 C30 C29 122.8(8) .
C31 C30 H44 118.6 .
C29 C30 H44 118.6 .
C30 C31 C32 121.2(8) .
C30 C31 H4 119.4 .
C32 C31 H4 119.4 .
N1 C32 C33 121.7(8) .
N1 C32 C31 121.9(8) .
C33 C32 C31 116.4(8) .
C34 C33 C32 121.0(8) .
C34 C33 H35 119.5 .
C32 C33 H35 119.5 .
O7 C34 C29 122.2(7) .
O7 C34 C33 114.4(7) .
C29 C34 C33 123.4(8) .
N1 C35 C36 113.2(7) .
N1 C35 H36A 108.9 .
C36 C35 H36A 108.9 .
N1 C35 H36B 108.9 .
C36 C35 H36B 108.9 .
H36A C35 H36B 107.8 .
C35 C36 H37A 109.5 .
C35 C36 H37B 109.5 .
H37A C36 H37B 109.5 .
C35 C36 H37C 109.5 .
H37A C36 H37C 109.5 .
H37B C36 H37C 109.5 .
N1 C37 C38 114.8(8) .
N1 C37 H37D 108.6 .
C38 C37 H37D 108.6 .
N1 C37 H37E 108.6 .
C38 C37 H37E 108.6 .
H37D C37 H37E 107.6 .
C37 C38 H1A 109.5 .
C37 C38 H1B 109.5 .
H1A C38 H1B 109.5 .
C37 C38 H1C 109.5 .
H1A C38 H1C 109.5 .
H1B C38 H1C 109.5 .
C51 C50 H50A 109.5 .
C51 C50 H50B 109.5 .
H50A C50 H50B 109.5 .
C51 C50 H50C 109.5 .
H50A C50 H50C 109.5 .
H50B C50 H50C 109.5 .
O8 C51 C50 109.2(8) .
O8 C51 H39A 109.8 .
C50 C51 H39A 109.8 .
O8 C51 H39B 109.8 .
C50 C51 H39B 109.8 .
H39A C51 H39B 108.3 .
O8 C52 C53 109.0(9) .
O8 C52 H40A 109.9 .
C53 C52 H40A 109.9 .
O8 C52 H40B 109.9 .
C53 C52 H40B 109.9 .
H40A C52 H40B 108.3 .
C52 C53 H41A 109.5 .
C52 C53 H41B 109.5 .
H41A C53 H41B 109.5 .
C52 C53 H41C 109.5 .
H41A C53 H41C 109.5 .
H41B C53 H41C 109.5 .
C32 N1 C35 121.9(7) .
C32 N1 C37 120.3(7) .
C35 N1 C37 116.9(7) .
C1 O2 C8 110.2(6) .
C15 O4 C14 119.4(6) .
C28 O5 C21 111.4(6) .
C19 O7 C34 118.0(6) .
C52 O8 C51 113.9(8) .
C56A O9A C56A 180(2) 2_776
C56A C55A H55A 109.5 .
C56A C55A H55B 109.5 .
H55A C55A H55B 109.5 .
C56A C55A H55C 109.5 .
H55A C55A H55C 109.5 .
H55B C55A H55C 109.5 .
O9A C56A C55A 103.9(11) .
O9A C56A H56A 111.0 .
C55A C56A H56A 111.0 .
O9A C56A H56B 111.0 .
C55A C56A H56B 111.0 .
H56A C56A H56B 109.0 .
H56C C56B H56D 109.0 .

loop_
_geom_bond_atom_site_label_1
_geom_bond_atom_site_label_2
_geom_bond_distance
_geom_bond_site_symmetry_2
C1 O1 1.230(10) .
C1 O2 1.351(10) .
C1 C2 1.486(12) .
C2 C7 1.362(11) .
C2 C3 1.381(12) .
C3 C4 1.385(13) .
C3 H13 0.9500 .
C4 C5 1.398(13) .
C4 H14 0.9500 .
C5 C6 1.394(12) .
C5 H30 0.9500 .
C6 C7 1.385(12) .
C6 H29 0.9500 .
C7 C8 1.515(11) .
C8 C9 1.491(11) .
C8 O2 1.500(10) .
C8 C16 1.517(11) .
C9 C10 1.391(12) .
C9 C14 1.395(11) .
C10 C11 1.377(12) .
C10 H26 0.9500 .
C11 C12 1.401(12) .
C11 H25 0.9500 .
C12 O3 1.373(10) .
C12 C13 1.375(12) .
C13 C14 1.382(12) .
C13 H23 0.9500 .
C14 O4 1.375(10) .
C15 O4 1.366(9) .
C15 C16 1.380(11) .
C15 C20 1.407(12) .
C16 C17 1.401(11) .
C17 C18 1.368(12) .
C17 H31 0.9500 .
C18 C19 1.409(11) .
C18 H32 0.9500 .
C19 O7 1.375(10) .
C19 C20 1.378(11) .
C20 C21 1.516(11) .
C21 O5 1.494(10) .
C21 C29 1.503(11) .
C21 C22 1.514(11) .
C22 C23 1.366(13) .
C22 C27 1.380(12) .
C23 C24 1.435(12) .
C23 H18 0.9500 .
C24 C25 1.381(13) .
C24 H19 0.9500 .
C25 C26 1.390(13) .
C25 H20 0.9500 .
C26 C27 1.387(12) .
C26 H21 0.9500 .
C27 C28 1.468(11) .
C28 O6 1.200(10) .
C28 O5 1.364(10) .
C29 C34 1.388(12) .
C29 C30 1.412(12) .
C30 C31 1.378(13) .
C30 H44 0.9500 .
C31 C32 1.419(12) .
C31 H4 0.9500 .
C32 N1 1.373(11) .
C32 C33 1.404(12) .
C33 C34 1.392(12) .
C33 H35 0.9500 .
C34 O7 1.377(10) .
C35 N1 1.449(11) .
C35 C36 1.553(13) .
C35 H36A 0.9900 .
C35 H36B 0.9900 .
C36 H37A 0.9800 .
C36 H37B 0.9800 .
C36 H37C 0.9800 .
C37 N1 1.470(11) .
C37 C38 1.527(14) .
C37 H37D 0.9900 .
C37 H37E 0.9900 .
C38 H1A 0.9800 .
C38 H1B 0.9800 .
C38 H1C 0.9800 .
C50 C51 1.505(15) .
C50 H50A 0.9800 .
C50 H50B 0.9800 .
C50 H50C 0.9800 .
C51 O8 1.428(12) .
C51 H39A 0.9900 .
C51 H39B 0.9900 .
C52 O8 1.426(12) .
C52 C53 1.483(16) .
C52 H40A 0.9900 .
C52 H40B 0.9900 .
C53 H41A 0.9800 .
C53 H41B 0.9800 .
C53 H41C 0.9800 .
O9A C56A 1.492(16) .
O9A C56A 1.492(16) 2_776
C55A C56A 1.499(18) .
C55A H55A 0.9800 .
C55A H55B 0.9800 .
C55A H55C 0.9800 .
C56A H56A 0.9900 .
C56A H56B 0.9900 .
C56B H56C 0.9900 .
C56B H56D 0.9900 .
